data_2215938
loop_
_publ_author_name
'Jia-Jun Han'
'Ning Li'

_publ_section_title
;(2-Amino-3,5-dimethylbenzenesulfonato-\k<i>N</i>)bis(triphenylphosphine-\k<i>P</i>)silver(I)
 acetonitrile solvate
;
_journal_coeditor_code HB2567
_journal_issue 11
_journal_name_full 'Acta Crystallographica Section E'
_journal_page_first m2650
_journal_page_last m2650
_journal_paper_doi 10.1107/S1600536807048076
_journal_volume 63
_journal_year 2007
_chemical_formula_iupac '[Ag (C8 H10 N O3 S) (C18 H15 P)2], C2 H3 N'
_chemical_formula_moiety 'C44 H40 Ag N O3 P2 S, C2 H3 N'
_chemical_formula_sum 'C46 H43 Ag N2 O3 P2 S'
_chemical_formula_weight 873.69
_chemical_name_systematic
;(2-Amino-3,5-dimethylbenzenesulfonato-\kN)bis(triphenylphosphine-\kP)silver(I)
acetonitrile
 solvate
;
_space_group_IT_number 14
_symmetry_cell_setting monoclinic
_symmetry_space_group_name_Hall '-P 2yn'
_symmetry_space_group_name_H-M 'P 1 21/n 1'
_atom_sites_solution_hydrogens mixed
_atom_sites_solution_primary direct
_atom_sites_solution_secondary difmap
_audit_creation_method SHELXL-97
_cell_angle_alpha 90.00
_cell_angle_beta 94.32(3)
_cell_angle_gamma 90.00
_cell_formula_units_Z 4
_cell_length_a 13.782(3)
_cell_length_b 12.252(3)
_cell_length_c 25.243(5)
_cell_measurement_reflns_used 28308
_cell_measurement_temperature 293(2)
_cell_measurement_theta_max 27.48
_cell_measurement_theta_min 3.01
_cell_volume 4250.3(16)
_computing_cell_refinement 'PROCESS-AUTO (Rigaku, 1998)'
_computing_data_collection 'PROCESS-AUTO (Rigaku, 1998)'
_computing_data_reduction 'PROCESS-AUTO (Rigaku, 1998)'
_computing_molecular_graphics 'SHELXTL-Plus (Sheldrick, 1990)'
_computing_publication_material 'SHELXL97 (Sheldrick, 1997)'
_computing_structure_refinement 'SHELXL97 (Sheldrick, 1997)'
_computing_structure_solution 'SHELXS97 (Sheldrick, 1997)'
_diffrn_ambient_temperature 293(2)
_diffrn_detector_area_resol_mean 10.0
_diffrn_measured_fraction_theta_full 0.987
_diffrn_measured_fraction_theta_max 0.987
_diffrn_measurement_device_type 'Rigaku R-AXIS RAPID'
_diffrn_measurement_method \w
_diffrn_radiation_monochromator graphite
_diffrn_radiation_source 'rotating anode'
_diffrn_radiation_type MoK\a
_diffrn_radiation_wavelength 0.71073
_diffrn_reflns_av_R_equivalents 0.0474
_diffrn_reflns_av_sigmaI/netI 0.0398
_diffrn_reflns_limit_h_max 17
_diffrn_reflns_limit_h_min -17
_diffrn_reflns_limit_k_max 15
_diffrn_reflns_limit_k_min -15
_diffrn_reflns_limit_l_max 32
_diffrn_reflns_limit_l_min -32
_diffrn_reflns_number 39847
_diffrn_reflns_theta_full 27.48
_diffrn_reflns_theta_max 27.48
_diffrn_reflns_theta_min 3.21
_diffrn_standards_decay_% 0
_diffrn_standards_interval_count 0
_diffrn_standards_number 0
_exptl_absorpt_coefficient_mu 0.640
_exptl_absorpt_correction_T_max 0.892
_exptl_absorpt_correction_T_min 0.841
_exptl_absorpt_correction_type multi-scan
_exptl_absorpt_process_details '(ABSCOR; Higashi, 1995)'
_exptl_crystal_colour colorless
_exptl_crystal_density_diffrn 1.365
_exptl_crystal_density_method 'not measured'
_exptl_crystal_description block
_exptl_crystal_F_000 1800
_exptl_crystal_size_max 0.26
_exptl_crystal_size_mid 0.21
_exptl_crystal_size_min 0.18
_refine_diff_density_max 0.447
_refine_diff_density_min -0.450
_refine_ls_extinction_method none
_refine_ls_goodness_of_fit_ref 0.837
_refine_ls_hydrogen_treatment mixed
_refine_ls_matrix_type full
_refine_ls_number_parameters 506
_refine_ls_number_reflns 9612
_refine_ls_number_restraints 3
_refine_ls_restrained_S_all 0.838
_refine_ls_R_factor_all 0.0481
_refine_ls_R_factor_gt 0.0342
_refine_ls_shift/su_max 0.003
_refine_ls_shift/su_mean 0.000
_refine_ls_structure_factor_coef Fsqd
_refine_ls_weighting_details 'calc w=1/[\s^2^(Fo^2^)+(0.0487P)^2^+4.2132P] where P=(Fo^2^+2Fc^2^)/3'
_refine_ls_weighting_scheme calc
_refine_ls_wR_factor_gt 0.0833
_refine_ls_wR_factor_ref 0.0920
_reflns_number_gt 7595
_reflns_number_total 9612
_reflns_threshold_expression I>2\s(I)
_cod_data_source_file hb2567.cif
_cod_data_source_block I
_cod_depositor_comments
;
The following automatic conversions were performed:

'_atom_sites_solution_hydrogens' value 'difmap and geom' was changed
to 'mixed'.

Automatic conversion script
Id: cif_fix_values 6452 2018-10-05 10:23:21Z andrius 
;
_cod_original_cell_volume 4250.5(15)
_cod_original_sg_symbol_H-M 'P 21/n'
_cod_database_code 2215938
_cod_database_fobs_code 2215938

loop_
_symmetry_equiv_pos_as_xyz
'x, y, z'
'-x+1/2, y+1/2, -z+1/2'
'-x, -y, -z'
'x-1/2, -y-1/2, z-1/2'

loop_
_atom_site_type_symbol
_atom_site_label
_atom_site_fract_x
_atom_site_fract_y
_atom_site_fract_z
_atom_site_U_iso_or_equiv
_atom_site_adp_type
_atom_site_calc_flag
_atom_site_refinement_flags
_atom_site_occupancy
Ag Ag1 0.817193(13) 1.130397(16) 0.175155(7) 0.03824(7) Uani d . 1
C C1 0.68522(18) 0.9235(2) 0.09214(9) 0.0382(5) Uani d . 1
C C2 0.76198(19) 0.8582(2) 0.11134(10) 0.0450(6) Uani d . 1
H H2 0.8141 0.8892 0.1315 0.054 Uiso calc R 1
C C3 0.7623(2) 0.7471(2) 0.10091(12) 0.0554(7) Uani d . 1
H H3 0.8141 0.7040 0.1141 0.067 Uiso calc R 1
C C4 0.6855(3) 0.7010(2) 0.07095(12) 0.0610(8) Uani d . 1
H H4 0.6863 0.6268 0.0634 0.073 Uiso calc R 1
C C5 0.6076(3) 0.7635(2) 0.05212(11) 0.0599(8) Uani d . 1
H H5 0.5557 0.7315 0.0322 0.072 Uiso calc R 1
C C6 0.6066(2) 0.8745(2) 0.06290(11) 0.0510(7) Uani d . 1
H H6 0.5534 0.9165 0.0506 0.061 Uiso calc R 1
C C7 0.56283(17) 1.0923(2) 0.12487(9) 0.0362(5) Uani d . 1
C C8 0.5409(2) 1.0592(2) 0.17539(10) 0.0462(6) Uani d . 1
H H8 0.5895 1.0306 0.1990 0.055 Uiso calc R 1
C C9 0.4474(2) 1.0688(3) 0.19044(12) 0.0604(8) Uani d . 1
H H9 0.4328 1.0458 0.2240 0.073 Uiso calc R 1
C C10 0.3754(2) 1.1122(3) 0.15611(14) 0.0712(10) Uani d . 1
H H10 0.3125 1.1190 0.1667 0.085 Uiso calc R 1
C C11 0.3960(2) 1.1453(3) 0.10667(15) 0.0717(10) Uani d . 1
H H11 0.3470 1.1748 0.0836 0.086 Uiso calc R 1
C C12 0.4896(2) 1.1353(3) 0.09050(12) 0.0549(7) Uani d . 1
H H12 0.5031 1.1575 0.0566 0.066 Uiso calc R 1
C C13 0.69171(17) 1.1375(2) 0.04289(10) 0.0402(5) Uani d . 1
C C14 0.6807(2) 1.0852(3) -0.00577(11) 0.0581(7) Uani d . 1
H H14 0.6684 1.0105 -0.0072 0.070 Uiso calc R 1
C C15 0.6881(3) 1.1437(3) -0.05288(12) 0.0718(10) Uani d . 1
H H15 0.6802 1.1078 -0.0854 0.086 Uiso calc R 1
C C16 0.7066(2) 1.2523(3) -0.05154(13) 0.0679(9) Uani d . 1
H H16 0.7116 1.2906 -0.0830 0.082 Uiso calc R 1
C C17 0.7178(3) 1.3057(3) -0.00382(14) 0.0714(9) Uani d . 1
H H17 0.7296 1.3804 -0.0030 0.086 Uiso calc R 1
C C18 0.7116(2) 1.2486(2) 0.04340(12) 0.0547(7) Uani d . 1
H H18 0.7208 1.2852 0.0757 0.066 Uiso calc R 1
C C19 1.02417(18) 1.1280(2) 0.09599(10) 0.0417(5) Uani d . 1
C C20 0.9506(2) 1.1355(4) 0.05733(12) 0.0743(11) Uani d . 1
H H20 0.8870 1.1249 0.0662 0.089 Uiso calc R 1
C C21 0.9671(3) 1.1584(5) 0.00530(13) 0.1017(17) Uani d . 1
H H21 0.9150 1.1630 -0.0203 0.122 Uiso calc R 1
C C22 1.0593(2) 1.1744(4) -0.00861(12) 0.0747(10) Uani d . 1
H H22 1.0708 1.1911 -0.0435 0.090 Uiso calc R 1
C C23 1.1335(3) 1.1656(4) 0.02877(14) 0.0954(15) Uani d . 1
H H23 1.1970 1.1754 0.0195 0.115 Uiso calc R 1
C C24 1.1168(2) 1.1423(4) 0.08089(13) 0.0902(15) Uani d . 1
H H24 1.1693 1.1361 0.1061 0.108 Uiso calc R 1
C C25 1.01384(17) 0.9537(2) 0.17303(10) 0.0408(5) Uani d . 1
C C26 0.9726(2) 0.9045(3) 0.21528(12) 0.0575(7) Uani d . 1
H H26 0.9434 0.9473 0.2400 0.069 Uiso calc R 1
C C27 0.9744(2) 0.7918(3) 0.22113(15) 0.0693(9) Uani d . 1
H H27 0.9473 0.7598 0.2500 0.083 Uiso calc R 1
C C28 1.0161(2) 0.7276(3) 0.18456(14) 0.0668(9) Uani d . 1
H H28 1.0154 0.6520 0.1879 0.080 Uiso calc R 1
C C29 1.0590(3) 0.7757(3) 0.14282(13) 0.0670(9) Uani d . 1
H H29 1.0886 0.7325 0.1184 0.080 Uiso calc R 1
C C30 1.0580(2) 0.8881(2) 0.13729(11) 0.0538(7) Uani d . 1
H H30 1.0875 0.9200 0.1092 0.065 Uiso calc R 1
C C31 1.09295(18) 1.1680(2) 0.20333(10) 0.0444(6) Uani d . 1
C C32 1.1509(2) 1.1166(3) 0.24300(11) 0.0517(7) Uani d . 1
H H32 1.1424 1.0428 0.2498 0.062 Uiso calc R 1
C C33 1.2219(2) 1.1761(3) 0.27261(13) 0.0681(9) Uani d . 1
H H33 1.2598 1.1420 0.2999 0.082 Uiso calc R 1
C C34 1.2366(3) 1.2835(3) 0.26212(15) 0.0785(11) Uani d . 1
H H34 1.2856 1.3218 0.2815 0.094 Uiso calc R 1
C C35 1.1795(3) 1.3353(3) 0.22308(17) 0.0797(11) Uani d . 1
H H35 1.1890 1.4090 0.2162 0.096 Uiso calc R 1
C C36 1.1079(2) 1.2776(3) 0.19408(14) 0.0671(9) Uani d . 1
H H36 1.0690 1.3132 0.1678 0.081 Uiso calc R 1
C C37 0.83280(18) 1.00119(18) 0.32193(9) 0.0360(5) Uani d . 1
C C38 0.9007(2) 0.9489(2) 0.35648(11) 0.0507(7) Uani d . 1
H H38 0.8870 0.8794 0.3687 0.061 Uiso calc R 1
C C39 0.9880(2) 0.9975(3) 0.37310(13) 0.0625(8) Uani d . 1
C C40 1.0055(2) 1.1013(2) 0.35416(12) 0.0543(7) Uani d . 1
H H40 1.0642 1.1349 0.3649 0.065 Uiso calc R 1
C C41 0.93999(19) 1.1572(2) 0.32017(10) 0.0403(5) Uani d . 1
C C42 0.85182(17) 1.10647(18) 0.30314(8) 0.0333(5) Uani d . 1
C C43 1.0621(3) 0.9410(4) 0.4119(2) 0.120(2) Uani d . 1
H H43A 1.0287 0.9031 0.4384 0.180 Uiso calc R 1
H H43B 1.1049 0.9946 0.4288 0.180 Uiso calc R 1
H H43C 1.0994 0.8899 0.3930 0.180 Uiso calc R 1
C C44 0.9608(2) 1.2719(2) 0.30369(12) 0.0501(6) Uani d . 1
H H44A 0.9456 1.2795 0.2661 0.075 Uiso calc RD 1
H H44B 1.0283 1.2880 0.3121 0.075 Uiso calc R 1
H H44C 0.9216 1.3216 0.3223 0.075 Uiso calc R 1
C C45 1.0471(7) 1.4892(5) 0.0828(3) 0.134(2) Uani d . 1
C C46 0.9466(5) 1.4605(6) 0.0753(2) 0.152(3) Uani d . 1
H H46A 0.9111 1.5189 0.0575 0.227 Uiso calc R 1
H H46B 0.9215 1.4477 0.1092 0.227 Uiso calc R 1
H H46C 0.9397 1.3954 0.0541 0.227 Uiso calc R 1
N N1 0.78530(16) 1.15978(16) 0.26594(8) 0.0348(4) Uani d D 1
N N2 1.1273(6) 1.5132(6) 0.0876(4) 0.204(3) Uani d . 1
O O1 0.73360(15) 0.90495(15) 0.24511(7) 0.0498(4) Uani d . 1
O O2 0.71669(16) 0.83858(15) 0.33439(8) 0.0563(5) Uani d . 1
O O3 0.64498(14) 1.01177(15) 0.30577(8) 0.0535(5) Uani d . 1
S S1 0.72303(5) 0.93324(5) 0.30021(2) 0.03896(14) Uani d . 1
P P1 0.99383(4) 1.10000(6) 0.16382(2) 0.03733(14) Uani d . 1
P P2 0.68730(4) 1.06931(5) 0.10741(2) 0.03495(13) Uani d . 1
H H1B 0.7286(14) 1.142(2) 0.2687(11) 0.044(8) Uiso d D 1
H H1A 0.8049(13) 1.2294(15) 0.2671(11) 0.053(8) Uiso d D 1

loop_
_atom_site_aniso_label
_atom_site_aniso_U_11
_atom_site_aniso_U_22
_atom_site_aniso_U_33
_atom_site_aniso_U_12
_atom_site_aniso_U_13
_atom_site_aniso_U_23
Ag1 0.03310(10) 0.04632(12) 0.03491(10) 0.00240(8) 0.00002(7) -0.00437(7)
C1 0.0399(13) 0.0437(13) 0.0314(12) -0.0014(11) 0.0040(9) -0.0043(9)
C2 0.0401(14) 0.0495(15) 0.0460(14) 0.0029(11) 0.0072(11) -0.0005(11)
C3 0.0609(19) 0.0484(16) 0.0590(17) 0.0126(14) 0.0167(14) 0.0079(13)
C4 0.089(2) 0.0398(15) 0.0565(17) -0.0039(16) 0.0201(16) -0.0014(13)
C5 0.078(2) 0.0503(17) 0.0503(16) -0.0165(16) -0.0018(15) -0.0045(13)
C6 0.0549(17) 0.0496(16) 0.0466(15) -0.0044(13) -0.0089(12) -0.0029(12)
C7 0.0316(12) 0.0376(12) 0.0391(13) -0.0010(9) 0.0013(9) -0.0069(9)
C8 0.0476(15) 0.0488(15) 0.0422(14) 0.0012(12) 0.0039(11) -0.0049(11)
C9 0.0576(19) 0.073(2) 0.0532(17) -0.0070(16) 0.0186(14) -0.0091(14)
C10 0.0382(16) 0.098(3) 0.079(2) -0.0005(17) 0.0159(15) -0.0185(19)
C11 0.0372(16) 0.099(3) 0.077(2) 0.0131(17) -0.0027(15) 0.0028(19)
C12 0.0375(14) 0.074(2) 0.0520(16) 0.0047(14) -0.0032(12) 0.0066(14)
C13 0.0315(12) 0.0511(15) 0.0376(13) -0.0001(11) 0.0003(9) 0.0004(10)
C14 0.071(2) 0.0616(18) 0.0406(15) -0.0094(16) -0.0008(13) -0.0016(13)
C15 0.084(3) 0.094(3) 0.0366(16) -0.006(2) 0.0003(15) 0.0019(15)
C16 0.061(2) 0.089(3) 0.0532(18) 0.0060(18) 0.0019(14) 0.0264(17)
C17 0.083(2) 0.057(2) 0.075(2) 0.0048(17) 0.0060(18) 0.0206(17)
C18 0.0634(19) 0.0510(16) 0.0500(16) 0.0028(14) 0.0056(13) 0.0025(12)
C19 0.0322(12) 0.0544(15) 0.0388(13) 0.0037(11) 0.0040(10) 0.0020(11)
C20 0.0343(15) 0.149(4) 0.0397(16) 0.0009(18) 0.0041(12) 0.0065(18)
C21 0.050(2) 0.216(5) 0.0391(17) 0.012(3) 0.0029(14) 0.014(2)
C22 0.0552(19) 0.130(3) 0.0398(16) 0.003(2) 0.0096(14) 0.0117(18)
C23 0.0424(18) 0.189(5) 0.057(2) -0.014(2) 0.0133(15) 0.020(2)
C24 0.0335(16) 0.187(5) 0.0500(18) -0.010(2) 0.0003(13) 0.027(2)
C25 0.0310(12) 0.0510(15) 0.0395(13) 0.0027(11) -0.0025(9) 0.0018(10)
C26 0.0514(17) 0.0591(18) 0.0637(18) 0.0077(14) 0.0170(14) 0.0090(14)
C27 0.061(2) 0.062(2) 0.086(2) 0.0031(16) 0.0159(17) 0.0233(17)
C28 0.063(2) 0.0486(18) 0.085(2) 0.0063(15) -0.0188(17) 0.0062(16)
C29 0.083(2) 0.062(2) 0.0531(18) 0.0226(17) -0.0129(16) -0.0089(15)
C30 0.0612(18) 0.0606(18) 0.0391(14) 0.0126(14) 0.0018(12) -0.0013(12)
C31 0.0325(13) 0.0571(16) 0.0434(14) -0.0031(11) 0.0015(10) -0.0024(11)
C32 0.0399(15) 0.0653(18) 0.0490(15) 0.0026(13) -0.0029(11) -0.0071(13)
C33 0.0458(17) 0.094(3) 0.062(2) 0.0034(17) -0.0155(14) -0.0098(18)
C34 0.055(2) 0.091(3) 0.087(3) -0.0170(19) -0.0126(18) -0.022(2)
C35 0.068(2) 0.068(2) 0.100(3) -0.0246(19) -0.008(2) -0.001(2)
C36 0.0587(19) 0.065(2) 0.075(2) -0.0126(16) -0.0134(16) 0.0073(16)
C37 0.0434(13) 0.0307(11) 0.0336(12) -0.0012(10) 0.0013(9) -0.0005(9)
C38 0.0621(18) 0.0366(14) 0.0516(16) -0.0045(12) -0.0089(13) 0.0096(11)
C39 0.0626(19) 0.0511(17) 0.070(2) -0.0022(14) -0.0220(15) 0.0145(14)
C40 0.0469(16) 0.0496(16) 0.0642(18) -0.0078(13) -0.0104(13) -0.0004(13)
C41 0.0415(14) 0.0373(13) 0.0423(13) -0.0034(10) 0.0047(10) -0.0016(10)
C42 0.0402(13) 0.0298(11) 0.0299(11) -0.0006(9) 0.0033(9) -0.0030(8)
C43 0.103(3) 0.089(3) 0.157(4) -0.014(3) -0.073(3) 0.048(3)
C44 0.0466(15) 0.0401(14) 0.0638(17) -0.0095(12) 0.0057(13) -0.0008(12)
C45 0.183(7) 0.083(4) 0.144(5) 0.005(5) 0.062(6) 0.005(3)
C46 0.159(6) 0.175(7) 0.127(5) -0.013(5) 0.054(5) -0.004(4)
N1 0.0385(12) 0.0310(10) 0.0351(10) -0.0014(9) 0.0034(8) 0.0018(8)
N2 0.206(8) 0.140(6) 0.274(9) -0.020(6) 0.072(7) 0.026(5)
O1 0.0611(12) 0.0489(11) 0.0392(10) -0.0095(9) 0.0020(8) -0.0069(8)
O2 0.0761(14) 0.0386(10) 0.0536(11) -0.0185(10) 0.0004(10) 0.0097(8)
O3 0.0446(11) 0.0458(11) 0.0712(13) -0.0007(9) 0.0112(9) -0.0014(9)
S1 0.0466(3) 0.0311(3) 0.0392(3) -0.0061(2) 0.0031(2) -0.0005(2)
P1 0.0284(3) 0.0482(4) 0.0352(3) 0.0018(3) 0.0009(2) 0.0012(3)
P2 0.0309(3) 0.0406(3) 0.0328(3) 0.0005(2) -0.0012(2) -0.0036(2)

loop_
_atom_type_symbol
_atom_type_description
_atom_type_scat_dispersion_real
_atom_type_scat_dispersion_imag
_atom_type_scat_source
C C 0.0033 0.0016 'International Tables Vol C Tables 4.2.6.8 and 6.1.1.4'
H H 0.0000 0.0000 'International Tables Vol C Tables 4.2.6.8 and 6.1.1.4'
N N 0.0061 0.0033 'International Tables Vol C Tables 4.2.6.8 and 6.1.1.4'
O O 0.0106 0.0060 'International Tables Vol C Tables 4.2.6.8 and 6.1.1.4'
S S 0.1246 0.1234 'International Tables Vol C Tables 4.2.6.8 and 6.1.1.4'
Ag Ag -0.8971 1.1015 'International Tables Vol C Tables 4.2.6.8 and 6.1.1.4'
P P 0.1023 0.0942 'International Tables Vol C Tables 4.2.6.8 and 6.1.1.4'

loop_
_geom_angle_atom_site_label_1
_geom_angle_atom_site_label_2
_geom_angle_atom_site_label_3
_geom_angle
_geom_angle_publ_flag
N1 Ag1 P2 121.82(6) y
N1 Ag1 P1 112.50(6) y
P2 Ag1 P1 122.09(3) y
C2 C1 C6 118.5(2) ?
C2 C1 P2 119.46(19) ?
C6 C1 P2 122.0(2) ?
C1 C2 C3 120.9(3) ?
C1 C2 H2 119.5 ?
C3 C2 H2 119.5 ?
C4 C3 C2 119.6(3) ?
C4 C3 H3 120.2 ?
C2 C3 H3 120.2 ?
C3 C4 C5 120.7(3) ?
C3 C4 H4 119.7 ?
C5 C4 H4 119.7 ?
C4 C5 C6 119.9(3) ?
C4 C5 H5 120.1 ?
C6 C5 H5 120.1 ?
C5 C6 C1 120.3(3) ?
C5 C6 H6 119.8 ?
C1 C6 H6 119.8 ?
C12 C7 C8 119.1(2) ?
C12 C7 P2 124.2(2) ?
C8 C7 P2 116.68(19) ?
C9 C8 C7 120.0(3) ?
C9 C8 H8 120.0 ?
C7 C8 H8 120.0 ?
C8 C9 C10 120.4(3) ?
C8 C9 H9 119.8 ?
C10 C9 H9 119.8 ?
C11 C10 C9 120.2(3) ?
C11 C10 H10 119.9 ?
C9 C10 H10 119.9 ?
C10 C11 C12 120.4(3) ?
C10 C11 H11 119.8 ?
C12 C11 H11 119.8 ?
C7 C12 C11 119.9(3) ?
C7 C12 H12 120.0 ?
C11 C12 H12 120.0 ?
C14 C13 C18 118.1(3) ?
C14 C13 P2 124.6(2) ?
C18 C13 P2 117.3(2) ?
C13 C14 C15 120.4(3) ?
C13 C14 H14 119.8 ?
C15 C14 H14 119.8 ?
C16 C15 C14 120.5(3) ?
C16 C15 H15 119.7 ?
C14 C15 H15 119.7 ?
C15 C16 C17 120.0(3) ?
C15 C16 H16 120.0 ?
C17 C16 H16 120.0 ?
C16 C17 C18 120.3(3) ?
C16 C17 H17 119.9 ?
C18 C17 H17 119.9 ?
C13 C18 C17 120.7(3) ?
C13 C18 H18 119.7 ?
C17 C18 H18 119.7 ?
C20 C19 C24 116.9(3) ?
C20 C19 P1 118.4(2) ?
C24 C19 P1 124.7(2) ?
C19 C20 C21 122.1(3) ?
C19 C20 H20 118.9 ?
C21 C20 H20 118.9 ?
C22 C21 C20 120.0(3) ?
C22 C21 H21 120.0 ?
C20 C21 H21 120.0 ?
C23 C22 C21 119.0(3) ?
C23 C22 H22 120.5 ?
C21 C22 H22 120.5 ?
C22 C23 C24 120.9(3) ?
C22 C23 H23 119.6 ?
C24 C23 H23 119.6 ?
C19 C24 C23 121.1(3) ?
C19 C24 H24 119.5 ?
C23 C24 H24 119.5 ?
C26 C25 C30 118.4(3) ?
C26 C25 P1 117.3(2) ?
C30 C25 P1 123.9(2) ?
C25 C26 C27 120.7(3) ?
C25 C26 H26 119.7 ?
C27 C26 H26 119.7 ?
C28 C27 C26 120.3(3) ?
C28 C27 H27 119.9 ?
C26 C27 H27 119.9 ?
C27 C28 C29 119.6(3) ?
C27 C28 H28 120.2 ?
C29 C28 H28 120.2 ?
C28 C29 C30 120.1(3) ?
C28 C29 H29 120.0 ?
C30 C29 H29 120.0 ?
C25 C30 C29 120.9(3) ?
C25 C30 H30 119.6 ?
C29 C30 H30 119.6 ?
C32 C31 C36 118.6(3) ?
C32 C31 P1 123.6(2) ?
C36 C31 P1 117.8(2) ?
C31 C32 C33 119.6(3) ?
C31 C32 H32 120.2 ?
C33 C32 H32 120.2 ?
C34 C33 C32 120.7(3) ?
C34 C33 H33 119.6 ?
C32 C33 H33 119.6 ?
C33 C34 C35 120.2(3) ?
C33 C34 H34 119.9 ?
C35 C34 H34 119.9 ?
C36 C35 C34 119.6(4) ?
C36 C35 H35 120.2 ?
C34 C35 H35 120.2 ?
C35 C36 C31 121.3(3) ?
C35 C36 H36 119.4 ?
C31 C36 H36 119.4 ?
C38 C37 C42 120.1(2) ?
C38 C37 S1 119.73(19) ?
C42 C37 S1 120.12(18) ?
C39 C38 C37 121.6(2) ?
C39 C38 H38 119.2 ?
C37 C38 H38 119.2 ?
C38 C39 C40 117.5(3) ?
C38 C39 C43 121.7(3) ?
C40 C39 C43 120.8(3) ?
C41 C40 C39 123.2(3) ?
C41 C40 H40 118.4 ?
C39 C40 H40 118.4 ?
C40 C41 C42 118.8(2) ?
C40 C41 C44 120.6(2) ?
C42 C41 C44 120.6(2) ?
C37 C42 C41 118.8(2) ?
C37 C42 N1 121.2(2) ?
C41 C42 N1 120.0(2) ?
C39 C43 H43A 109.5 ?
C39 C43 H43B 109.5 ?
H43A C43 H43B 109.5 ?
C39 C43 H43C 109.5 ?
H43A C43 H43C 109.5 ?
H43B C43 H43C 109.5 ?
C41 C44 H44A 109.5 ?
C41 C44 H44B 109.5 ?
H44A C44 H44B 109.5 ?
C41 C44 H44C 109.5 ?
H44A C44 H44C 109.5 ?
H44B C44 H44C 109.5 ?
N2 C45 C46 178.5(10) ?
C45 C46 H46A 109.5 ?
C45 C46 H46B 109.5 ?
H46A C46 H46B 109.5 ?
C45 C46 H46C 109.5 ?
H46A C46 H46C 109.5 ?
H46B C46 H46C 109.5 ?
C42 N1 Ag1 114.06(14) ?
C42 N1 H1B 113(2) ?
Ag1 N1 H1B 107(2) ?
C42 N1 H1A 103.8(16) ?
Ag1 N1 H1A 95.6(18) ?
H1B N1 H1A 123(2) ?
O1 S1 O2 113.17(12) ?
O1 S1 O3 112.21(12) ?
O2 S1 O3 113.08(13) ?
O1 S1 C37 105.25(11) ?
O2 S1 C37 106.19(12) ?
O3 S1 C37 106.16(11) ?
C19 P1 C25 105.11(12) ?
C19 P1 C31 102.19(12) ?
C25 P1 C31 106.17(12) ?
C19 P1 Ag1 111.92(9) ?
C25 P1 Ag1 105.71(8) ?
C31 P1 Ag1 124.26(9) ?
C7 P2 C1 101.65(11) ?
C7 P2 C13 103.80(11) ?
C1 P2 C13 105.01(11) ?
C7 P2 Ag1 115.28(8) ?
C1 P2 Ag1 115.90(8) ?
C13 P2 Ag1 113.67(8) ?

loop_
_geom_bond_atom_site_label_1
_geom_bond_atom_site_label_2
_geom_bond_distance
_geom_bond_publ_flag
Ag1 N1 2.393(2) y
Ag1 P2 2.4955(9) y
Ag1 P1 2.5005(8) y
C1 C2 1.385(4) ?
C1 C6 1.399(4) ?
C1 P2 1.828(3) ?
C2 C3 1.386(4) ?
C2 H2 0.9300 ?
C3 C4 1.374(5) ?
C3 H3 0.9300 ?
C4 C5 1.374(5) ?
C4 H4 0.9300 ?
C5 C6 1.386(4) ?
C5 H5 0.9300 ?
C6 H6 0.9300 ?
C7 C12 1.384(4) ?
C7 C8 1.393(3) ?
C7 P2 1.825(2) ?
C8 C9 1.376(4) ?
C8 H8 0.9300 ?
C9 C10 1.374(5) ?
C9 H9 0.9300 ?
C10 C11 1.362(5) ?
C10 H10 0.9300 ?
C11 C12 1.388(4) ?
C11 H11 0.9300 ?
C12 H12 0.9300 ?
C13 C14 1.384(4) ?
C13 C18 1.388(4) ?
C13 P2 1.836(3) ?
C14 C15 1.399(4) ?
C14 H14 0.9300 ?
C15 C16 1.354(5) ?
C15 H15 0.9300 ?
C16 C17 1.369(5) ?
C16 H16 0.9300 ?
C17 C18 1.390(4) ?
C17 H17 0.9300 ?
C18 H18 0.9300 ?
C19 C20 1.356(4) ?
C19 C24 1.371(4) ?
C19 P1 1.825(3) ?
C20 C21 1.378(4) ?
C20 H20 0.9300 ?
C21 C22 1.358(5) ?
C21 H21 0.9300 ?
C22 C23 1.343(5) ?
C22 H22 0.9300 ?
C23 C24 1.382(5) ?
C23 H23 0.9300 ?
C24 H24 0.9300 ?
C25 C26 1.384(4) ?
C25 C30 1.383(4) ?
C25 P1 1.826(3) ?
C26 C27 1.388(5) ?
C26 H26 0.9300 ?
C27 C28 1.372(5) ?
C27 H27 0.9300 ?
C28 C29 1.379(5) ?
C28 H28 0.9300 ?
C29 C30 1.385(4) ?
C29 H29 0.9300 ?
C30 H30 0.9300 ?
C31 C32 1.384(4) ?
C31 C36 1.381(4) ?
C31 P1 1.830(3) ?
C32 C33 1.392(4) ?
C32 H32 0.9300 ?
C33 C34 1.361(5) ?
C33 H33 0.9300 ?
C34 C35 1.370(5) ?
C34 H34 0.9300 ?
C35 C36 1.378(4) ?
C35 H35 0.9300 ?
C36 H36 0.9300 ?
C37 C38 1.387(3) ?
C37 C42 1.406(3) ?
C37 S1 1.777(2) ?
C38 C39 1.379(4) ?
C38 H38 0.9300 ?
C39 C40 1.386(4) ?
C39 C43 1.528(4) ?
C40 C41 1.380(4) ?
C40 H40 0.9300 ?
C41 C42 1.403(3) ?
C41 C44 1.499(3) ?
C42 N1 1.421(3) ?
C43 H43A 0.9600 ?
C43 H43B 0.9600 ?
C43 H43C 0.9600 ?
C44 H44A 0.9600 ?
C44 H44B 0.9600 ?
C44 H44C 0.9600 ?
C45 N2 1.141(10) ?
C45 C46 1.428(9) ?
C46 H46A 0.9600 ?
C46 H46B 0.9600 ?
C46 H46C 0.9600 ?
N1 H1B 0.821(17) ?
N1 H1A 0.895(16) ?
O1 S1 1.4513(18) ?
O2 S1 1.4522(19) ?
O3 S1 1.458(2) ?

loop_
_geom_hbond_atom_site_label_D
_geom_hbond_atom_site_label_H
_geom_hbond_atom_site_label_A
_geom_hbond_site_symmetry_A
_geom_hbond_distance_DH
_geom_hbond_distance_HA
_geom_hbond_distance_DA
_geom_hbond_angle_DHA
N1 H1A O1 2_655 0.895(16) 2.23(2) 3.026(3) 147.8(18)
N1 H1B O3 . 0.821(17) 2.21(2) 2.887(3) 139(2)
